data_4089178
loop_
_publ_author_name
'Elser, Iris'
'Frey, Wolfgang'
'Wurst, Klaus'
'Buchmeiser, Michael R.'

_publ_section_title
;
 Molybdenum Imido Alkylidene Complexes Containing N- and C-Chelating
 N-Heterocyclic Carbenes
;
_journal_issue 24
_journal_name_full Organometallics
_journal_page_first 4106
_journal_paper_doi 10.1021/acs.organomet.6b00835
_journal_volume 35
_journal_year 2016
_chemical_formula_sum 'C41 H48 Cl2 F3 Mo N3 O3 S'
_chemical_formula_weight 886.72
_space_group_crystal_system triclinic
_space_group_IT_number 2
_space_group_name_Hall '-P 1'
_space_group_name_H-M_alt 'P -1'
_atom_sites_solution_hydrogens mixed
_audit_creation_method SHELXL-2014/7
_cell_angle_alpha 103.513(2)
_cell_angle_beta 91.108(2)
_cell_angle_gamma 118.335(2)
_cell_formula_units_Z 2
_cell_length_a 11.3566(5)
_cell_length_b 11.3694(4)
_cell_length_c 19.1687(8)
_cell_measurement_reflns_used 9965
_cell_measurement_temperature 193(2)
_cell_measurement_theta_max 25.2
_cell_measurement_theta_min 2.3
_cell_volume 2093.50(16)
_computing_cell_refinement 'Bruker SAINT-V 8.34A'
_computing_data_collection 'Bruker Apex II'
_computing_data_reduction 'Bruker SAINT-V 8.34A'
_computing_structure_refinement 'SHELXL-2014/7 (Sheldrick, 2014)'
_computing_structure_solution 'SHELXTL-XT-2014/4 (Bruker AXS, 2014)'
_diffrn_ambient_temperature 193(2)
_diffrn_detector_area_resol_mean 10.4
_diffrn_measured_fraction_theta_full 0.998
_diffrn_measured_fraction_theta_max 0.998
_diffrn_measurement_device_type 'Bruker D8 QUEST PHOTON 100'
_diffrn_measurement_method '\f and \w scans'
_diffrn_radiation_monochromator 'multi layered optics'
_diffrn_radiation_type MoK\a
_diffrn_radiation_wavelength 0.71073
_diffrn_reflns_av_R_equivalents 0.0710
_diffrn_reflns_av_unetI/netI 0.0468
_diffrn_reflns_Laue_measured_fraction_full 0.998
_diffrn_reflns_Laue_measured_fraction_max 0.998
_diffrn_reflns_limit_h_max 13
_diffrn_reflns_limit_h_min -13
_diffrn_reflns_limit_k_max 13
_diffrn_reflns_limit_k_min -13
_diffrn_reflns_limit_l_max 22
_diffrn_reflns_limit_l_min -22
_diffrn_reflns_number 45519
_diffrn_reflns_point_group_measured_fraction_full 0.998
_diffrn_reflns_point_group_measured_fraction_max 0.998
_diffrn_reflns_theta_full 24.999
_diffrn_reflns_theta_max 24.999
_diffrn_reflns_theta_min 2.061
_diffrn_source 'Incoatec Microfocus'
_exptl_absorpt_coefficient_mu 0.545
_exptl_absorpt_correction_T_max 0.914
_exptl_absorpt_correction_T_min 0.852
_exptl_absorpt_correction_type multi-scan
_exptl_absorpt_process_details 'Bruker (SADABS-2014/5)'
_exptl_crystal_colour 'light yellow'
_exptl_crystal_density_diffrn 1.407
_exptl_crystal_description prism
_exptl_crystal_F_000 916
_exptl_crystal_size_max 0.120
_exptl_crystal_size_mid 0.070
_exptl_crystal_size_min 0.030
_refine_diff_density_max 0.965
_refine_diff_density_min -0.611
_refine_diff_density_rms 0.080
_refine_ls_extinction_method none
_refine_ls_goodness_of_fit_ref 1.052
_refine_ls_hydrogen_treatment mixed
_refine_ls_matrix_type full
_refine_ls_number_parameters 503
_refine_ls_number_reflns 7374
_refine_ls_number_restraints 2
_refine_ls_restrained_S_all 1.052
_refine_ls_R_factor_all 0.0678
_refine_ls_R_factor_gt 0.0501
_refine_ls_shift/su_max 0.000
_refine_ls_shift/su_mean 0.000
_refine_ls_structure_factor_coef Fsqd
_refine_ls_weighting_details 'w=1/[\s^2^(Fo^2^)+(0.0518P)^2^+3.3077P] where P=(Fo^2^+2Fc^2^)/3'
_refine_ls_weighting_scheme calc
_refine_ls_wR_factor_gt 0.1102
_refine_ls_wR_factor_ref 0.1170
_reflns_Friedel_coverage 0.000
_reflns_number_gt 6078
_reflns_number_total 7374
_reflns_threshold_expression 'I > 2\s(I)'
_cod_data_source_file om6b00835_si_003.cif
_cod_data_source_block bu162
_cod_original_cell_volume 2093.50(15)
_cod_database_code 4089178
_shelx_shelxl_version_number 2014/7
_shelx_space_group_comment
;
The symmetry employed for this shelxl refinement is uniquely defined
by the following loop, which should always be used as a source of
symmetry information in preference to the above space-group names.
They are only intended as comments.
;
_shelx_estimated_absorpt_t_min 0.938
_shelx_estimated_absorpt_t_max 0.984

loop_
_space_group_symop_operation_xyz
'x, y, z'
'-x, -y, -z'

loop_
_atom_site_label
_atom_site_type_symbol
_atom_site_fract_x
_atom_site_fract_y
_atom_site_fract_z
_atom_site_U_iso_or_equiv
_atom_site_adp_type
_atom_site_occupancy
_atom_site_site_symmetry_order
_atom_site_calc_flag
_atom_site_refinement_flags_posn
_atom_site_refinement_flags_adp
_atom_site_refinement_flags_occupancy
_atom_site_disorder_assembly
_atom_site_disorder_group
Mo1 Mo 0.59313(3) 0.48859(3) 0.30513(2) 0.02167(11) Uani 1 1 d . . . . .
N1 N 0.7635(3) 0.3657(3) 0.35035(17) 0.0321(7) Uani 1 1 d . . . . .
N2 N 0.5971(3) 0.2001(3) 0.26878(17) 0.0314(7) Uani 1 1 d . . . . .
N3 N 0.4487(3) 0.3924(3) 0.24151(19) 0.0394(9) Uani 1 1 d . . . . .
C1 C 0.6558(4) 0.3342(4) 0.3030(2) 0.0259(8) Uani 1 1 d . . . . .
C2 C 0.7595(5) 0.2383(4) 0.3588(3) 0.0441(11) Uani 1 1 d . . . . .
H2A H 0.7172 0.2124 0.4015 0.053 Uiso 1 1 calc R U . . .
H2B H 0.8512 0.2488 0.3633 0.053 Uiso 1 1 calc R U . . .
C3 C 0.6733(5) 0.1339(4) 0.2890(3) 0.0457(11) Uani 1 1 d . . . . .
H3A H 0.7293 0.1230 0.2517 0.055 Uiso 1 1 calc R U . . .
H3B H 0.6119 0.0422 0.2966 0.055 Uiso 1 1 calc R U . . .
C4 C 0.8338(4) 0.4966(4) 0.4045(2) 0.0308(9) Uani 1 1 d . . . . .
C5 C 0.7569(4) 0.5537(4) 0.4376(2) 0.0319(9) Uani 1 1 d . . . . .
C6 C 0.8262(5) 0.6878(4) 0.4846(2) 0.0389(10) Uani 1 1 d . . . . .
H6 H 0.7763 0.7308 0.5058 0.047 Uiso 1 1 calc R U . . .
C7 C 0.9667(5) 0.7600(4) 0.5012(2) 0.0426(11) Uani 1 1 d . . . . .
C8 C 1.0378(4) 0.6975(5) 0.4691(2) 0.0448(11) Uani 1 1 d . . . . .
H8 H 1.1337 0.7466 0.4806 0.054 Uiso 1 1 calc R U . . .
C9 C 0.9753(4) 0.5658(4) 0.4206(2) 0.0375(10) Uani 1 1 d . . . . .
C10 C 0.4854(4) 0.1219(4) 0.2107(2) 0.0291(8) Uani 1 1 d . . . . .
C11 C 0.3589(4) 0.0337(4) 0.2263(2) 0.0342(9) Uani 1 1 d . . . . .
C12 C 0.2532(4) -0.0465(4) 0.1692(2) 0.0405(10) Uani 1 1 d . . . . .
H12 H 0.1663 -0.1070 0.1788 0.049 Uiso 1 1 calc R U . . .
C13 C 0.2699(4) -0.0412(4) 0.0991(2) 0.0409(10) Uani 1 1 d . . . . .
C14 C 0.3974(4) 0.0453(4) 0.0855(2) 0.0381(10) Uani 1 1 d . . . . .
H14 H 0.4101 0.0479 0.0369 0.046 Uiso 1 1 calc R U . . .
C15 C 0.5071(4) 0.1282(4) 0.1405(2) 0.0315(9) Uani 1 1 d . . . . .
C16 C 0.3129(4) 0.3150(4) 0.2101(2) 0.0325(9) Uani 1 1 d . . . . .
C17 C 0.2124(4) 0.2676(5) 0.2541(2) 0.0430(10) Uani 1 1 d . . . . .
C18 C 0.0786(5) 0.1886(5) 0.2213(3) 0.0590(14) Uani 1 1 d . . . . .
H18 H 0.0096 0.1545 0.2503 0.071 Uiso 1 1 calc R U . . .
C19 C 0.0437(5) 0.1586(6) 0.1485(3) 0.0643(15) Uani 1 1 d . . . . .
H19 H -0.0487 0.1033 0.1269 0.077 Uiso 1 1 calc R U . . .
C20 C 0.1430(5) 0.2087(5) 0.1061(3) 0.0571(14) Uani 1 1 d . . . . .
H20 H 0.1175 0.1878 0.0553 0.068 Uiso 1 1 calc R U . . .
C21 C 0.2784(4) 0.2885(4) 0.1352(2) 0.0394(10) Uani 1 1 d . . . . .
C51 C 0.6073(4) 0.4777(4) 0.4179(2) 0.0333(9) Uani 1 1 d . . . . .
H51A H 0.5650 0.5255 0.4485 0.040 Uiso 1 1 calc R U . . .
H51B H 0.5668 0.3806 0.4207 0.040 Uiso 1 1 calc R U . . .
C71 C 1.0376(6) 0.9038(5) 0.5545(3) 0.0629(15) Uani 1 1 d . . . . .
H71A H 1.0767 0.8999 0.5994 0.094 Uiso 1 1 calc R U . . .
H71B H 0.9721 0.9360 0.5655 0.094 Uiso 1 1 calc R U . . .
H71C H 1.1097 0.9684 0.5332 0.094 Uiso 1 1 calc R U . . .
C91 C 1.0589(5) 0.5044(5) 0.3861(3) 0.0501(12) Uani 1 1 d . . . . .
H91A H 1.0633 0.4429 0.4131 0.075 Uiso 1 1 calc R U . . .
H91B H 1.1506 0.5793 0.3870 0.075 Uiso 1 1 calc R U . . .
H91C H 1.0173 0.4510 0.3357 0.075 Uiso 1 1 calc R U . . .
C111 C 0.3369(5) 0.0218(5) 0.3026(3) 0.0559(13) Uani 1 1 d . . . . .
H11A H 0.2456 0.0048 0.3097 0.084 Uiso 1 1 calc R U . . .
H11B H 0.4037 0.1084 0.3377 0.084 Uiso 1 1 calc R U . . .
H11C H 0.3473 -0.0557 0.3097 0.084 Uiso 1 1 calc R U . . .
C131 C 0.1507(5) -0.1277(6) 0.0380(3) 0.0679(16) Uani 1 1 d . . . . .
H13A H 0.0940 -0.2196 0.0455 0.102 Uiso 1 1 calc R U . . .
H13B H 0.1841 -0.1383 -0.0085 0.102 Uiso 1 1 calc R U . . .
H13C H 0.0971 -0.0811 0.0377 0.102 Uiso 1 1 calc R U . . .
C151 C 0.6450(4) 0.2195(5) 0.1244(2) 0.0436(11) Uani 1 1 d . . . . .
H15A H 0.6777 0.3160 0.1525 0.065 Uiso 1 1 calc R U . . .
H15B H 0.6400 0.2133 0.0725 0.065 Uiso 1 1 calc R U . . .
H15C H 0.7076 0.1889 0.1378 0.065 Uiso 1 1 calc R U . . .
C171 C 0.2493(6) 0.3048(6) 0.3346(3) 0.0675(15) Uani 1 1 d . . . . .
H17A H 0.3176 0.2798 0.3456 0.101 Uiso 1 1 calc R U . . .
H17B H 0.1685 0.2540 0.3558 0.101 Uiso 1 1 calc R U . . .
H17C H 0.2858 0.4050 0.3552 0.101 Uiso 1 1 calc R U . . .
C211 C 0.3832(6) 0.3446(6) 0.0885(3) 0.0623(14) Uani 1 1 d . . . . .
H21A H 0.3419 0.3022 0.0373 0.094 Uiso 1 1 calc R U . . .
H21B H 0.4551 0.3230 0.0974 0.094 Uiso 1 1 calc R U . . .
H21C H 0.4217 0.4457 0.0999 0.094 Uiso 1 1 calc R U . . .
S1 S 0.54100(13) 0.76043(13) 0.34351(6) 0.0459(3) Uani 1 1 d . . . . .
O1 O 0.5573(4) 0.6520(3) 0.36211(16) 0.0496(8) Uani 1 1 d . . . . .
O2 O 0.4254(6) 0.7123(7) 0.2957(2) 0.132(2) Uani 1 1 d . . . . .
O3 O 0.6609(5) 0.8683(4) 0.3299(2) 0.0910(15) Uani 1 1 d . . . . .
C32 C 0.5125(5) 0.8394(5) 0.4299(3) 0.0500(12) Uani 1 1 d . . . . .
F1 F 0.5019(6) 0.9480(5) 0.4263(2) 0.1271(18) Uani 1 1 d . . . . .
F2 F 0.6109(4) 0.8827(4) 0.48111(17) 0.0842(10) Uani 1 1 d . . . . .
F3 F 0.4075(4) 0.7559(5) 0.4523(2) 0.1088(14) Uani 1 1 d . . . . .
C26 C 0.9271(4) 0.6231(4) 0.1971(2) 0.0329(9) Uani 1 1 d . . . . .
C22 C 0.7162(8) 0.5820(8) 0.2417(5) 0.0259(17) Uiso 0.53 1 d D . P A 1
H22 H 0.670(7) 0.556(8) 0.195(2) 0.04(2) Uiso 0.53 1 d D . P B 1
C23 C 0.8567(8) 0.6960(8) 0.2413(5) 0.0318(19) Uiso 0.53 1 d . . P A 1
C24 C 0.8449(9) 0.7955(9) 0.2016(5) 0.0369(19) Uiso 0.53 1 d . . P A 1
H24A H 0.9356 0.8705 0.2009 0.055 Uiso 0.53 1 calc R U P A 1
H24B H 0.7991 0.7435 0.1517 0.055 Uiso 0.53 1 calc R U P A 1
H24C H 0.7926 0.8353 0.2272 0.055 Uiso 0.53 1 calc R U P A 1
C25 C 0.9295(8) 0.7821(8) 0.3188(4) 0.043(2) Uani 0.53 1 d . . P A 1
H25A H 1.0205 0.8554 0.3170 0.065 Uiso 0.53 1 calc R U P A 1
H25B H 0.8782 0.8243 0.3433 0.065 Uiso 0.53 1 calc R U P A 1
H25C H 0.9364 0.7215 0.3457 0.065 Uiso 0.53 1 calc R U P A 1
C27 C 0.8904(10) 0.5650(10) 0.1227(5) 0.042(2) Uiso 0.53 1 d . . P A 1
H27 H 0.8230 0.5734 0.0977 0.050 Uiso 0.53 1 calc R U P A 1
C28 C 0.9504(10) 0.4954(9) 0.0849(5) 0.047(2) Uiso 0.53 1 d . . P A 1
H28 H 0.9234 0.4522 0.0342 0.057 Uiso 0.53 1 calc R U P A 1
C29 C 1.0560(12) 0.4901(11) 0.1249(6) 0.048(3) Uiso 0.53 1 d . . P A 1
H29 H 1.0948 0.4380 0.0996 0.057 Uiso 0.53 1 calc R U P A 1
C30 C 1.1032(12) 0.5555(12) 0.1969(8) 0.055(3) Uiso 0.53 1 d . . P A 1
H30 H 1.1793 0.5602 0.2216 0.066 Uiso 0.53 1 calc R U P A 1
C31 C 1.0294(9) 0.6147(10) 0.2308(5) 0.042(2) Uiso 0.53 1 d . . P A 1
H31 H 1.0518 0.6529 0.2820 0.050 Uiso 0.53 1 calc R U P A 1
C22A C 0.7492(9) 0.6097(9) 0.2748(6) 0.0276(19) Uiso 0.47 1 d D . P A 2
H22A H 0.812(7) 0.646(9) 0.317(3) 0.05(3) Uiso 0.47 1 d D . P C 2
C23A C 0.8174(9) 0.6658(9) 0.2120(5) 0.031(2) Uiso 0.47 1 d . . P A 2
C24A C 0.8855(10) 0.8246(10) 0.2357(6) 0.040(2) Uiso 0.47 1 d . . P A 2
H24D H 0.9292 0.8615 0.1962 0.060 Uiso 0.47 1 calc R U P A 2
H24E H 0.8172 0.8526 0.2473 0.060 Uiso 0.47 1 calc R U P A 2
H24F H 0.9536 0.8615 0.2787 0.060 Uiso 0.47 1 calc R U P A 2
C25A C 0.7081(9) 0.6112(11) 0.1454(5) 0.051(3) Uani 0.47 1 d . . P A 2
H25D H 0.6631 0.5094 0.1292 0.077 Uiso 0.47 1 calc R U P A 2
H25E H 0.6412 0.6404 0.1587 0.077 Uiso 0.47 1 calc R U P A 2
H25F H 0.7508 0.6491 0.1060 0.077 Uiso 0.47 1 calc R U P A 2
C27A C 0.9211(12) 0.5431(12) 0.1296(6) 0.049(3) Uiso 0.47 1 d . . P A 2
H27A H 0.8479 0.5144 0.0930 0.058 Uiso 0.47 1 calc R U P A 2
C28A C 1.0199(16) 0.5010(15) 0.1118(8) 0.063(4) Uiso 0.47 1 d . . P A 2
H28A H 1.0194 0.4505 0.0646 0.075 Uiso 0.47 1 calc R U P A 2
C29A C 1.1137(14) 0.5412(14) 0.1695(9) 0.057(4) Uiso 0.47 1 d . . P A 2
H29A H 1.1772 0.5090 0.1623 0.069 Uiso 0.47 1 calc R U P A 2
C30A C 1.1275(13) 0.6274(14) 0.2406(7) 0.064(3) Uiso 0.47 1 d . . P A 2
H30A H 1.2006 0.6578 0.2776 0.077 Uiso 0.47 1 calc R U P A 2
C31A C 1.0302(11) 0.6624(12) 0.2513(6) 0.046(3) Uiso 0.47 1 d . . P A 2
H31A H 1.0329 0.7162 0.2980 0.055 Uiso 0.47 1 calc R U P A 2
C33 C 0.4648(6) 0.7776(6) 0.1250(3) 0.0690(16) Uani 1 1 d . . . . .
H33A H 0.4656 0.7325 0.1632 0.083 Uiso 1 1 calc R U . . .
H33B H 0.4234 0.8367 0.1416 0.083 Uiso 1 1 calc R U . . .
Cl1 Cl 0.36759(18) 0.65001(18) 0.04486(9) 0.0843(5) Uani 1 1 d . . . . .
Cl2 Cl 0.63234(17) 0.88226(17) 0.11203(9) 0.0794(4) Uani 1 1 d . . . . .

loop_
_atom_site_aniso_label
_atom_site_aniso_U_11
_atom_site_aniso_U_22
_atom_site_aniso_U_33
_atom_site_aniso_U_23
_atom_site_aniso_U_13
_atom_site_aniso_U_12
Mo1 0.01959(17) 0.01930(17) 0.02300(18) 0.00595(12) 0.00316(12) 0.00713(13)
N1 0.0323(18) 0.0294(18) 0.0325(18) 0.0068(15) -0.0076(14) 0.0147(15)
N2 0.0343(18) 0.0243(17) 0.0333(18) 0.0078(14) -0.0071(15) 0.0130(15)
N3 0.0299(19) 0.0311(19) 0.051(2) -0.0083(16) -0.0082(16) 0.0192(16)
C1 0.0247(19) 0.024(2) 0.026(2) 0.0104(16) 0.0025(16) 0.0082(17)
C2 0.047(3) 0.037(2) 0.051(3) 0.014(2) -0.010(2) 0.023(2)
C3 0.055(3) 0.034(2) 0.052(3) 0.010(2) -0.012(2) 0.026(2)
C4 0.030(2) 0.028(2) 0.028(2) 0.0094(17) -0.0056(17) 0.0092(18)
C5 0.038(2) 0.033(2) 0.021(2) 0.0111(17) -0.0031(17) 0.0132(19)
C6 0.053(3) 0.036(2) 0.025(2) 0.0085(18) -0.0036(19) 0.020(2)
C7 0.050(3) 0.031(2) 0.030(2) 0.0066(19) -0.015(2) 0.008(2)
C8 0.033(2) 0.045(3) 0.043(3) 0.022(2) -0.010(2) 0.005(2)
C9 0.035(2) 0.040(2) 0.032(2) 0.0173(19) -0.0043(18) 0.011(2)
C10 0.032(2) 0.0197(19) 0.035(2) 0.0074(16) -0.0032(17) 0.0130(17)
C11 0.037(2) 0.025(2) 0.038(2) 0.0089(18) 0.0028(19) 0.0141(19)
C12 0.032(2) 0.028(2) 0.053(3) 0.012(2) 0.003(2) 0.0085(19)
C13 0.038(2) 0.027(2) 0.047(3) -0.0002(19) -0.012(2) 0.013(2)
C14 0.047(3) 0.035(2) 0.033(2) 0.0073(19) -0.0006(19) 0.022(2)
C15 0.033(2) 0.025(2) 0.039(2) 0.0126(18) 0.0006(18) 0.0146(18)
C16 0.025(2) 0.027(2) 0.044(2) 0.0009(18) -0.0049(18) 0.0154(18)
C17 0.038(2) 0.044(3) 0.048(3) 0.008(2) 0.004(2) 0.023(2)
C18 0.032(3) 0.051(3) 0.088(4) 0.019(3) 0.012(3) 0.016(2)
C19 0.029(3) 0.057(3) 0.086(4) 0.000(3) -0.019(3) 0.015(2)
C20 0.050(3) 0.057(3) 0.057(3) 0.001(3) -0.022(3) 0.029(3)
C21 0.040(2) 0.038(2) 0.045(3) 0.009(2) -0.001(2) 0.024(2)
C51 0.032(2) 0.037(2) 0.026(2) 0.0088(18) 0.0045(17) 0.0130(19)
C71 0.069(4) 0.034(3) 0.056(3) 0.004(2) -0.026(3) 0.009(3)
C91 0.037(3) 0.059(3) 0.058(3) 0.026(3) 0.004(2) 0.023(2)
C111 0.058(3) 0.050(3) 0.050(3) 0.021(2) 0.014(2) 0.015(3)
C131 0.058(3) 0.058(3) 0.059(3) -0.006(3) -0.027(3) 0.017(3)
C151 0.044(3) 0.041(3) 0.044(3) 0.019(2) 0.008(2) 0.017(2)
C171 0.066(4) 0.089(4) 0.054(3) 0.021(3) 0.017(3) 0.043(3)
C211 0.070(4) 0.065(3) 0.071(4) 0.036(3) 0.023(3) 0.041(3)
S1 0.0718(8) 0.0508(7) 0.0313(6) 0.0067(5) 0.0058(6) 0.0449(7)
O1 0.086(2) 0.0369(17) 0.0369(17) 0.0083(14) 0.0181(16) 0.0390(18)
O2 0.166(5) 0.198(6) 0.061(3) -0.021(3) -0.047(3) 0.139(5)
O3 0.135(4) 0.060(2) 0.105(3) 0.050(2) 0.079(3) 0.055(3)
C32 0.065(3) 0.061(3) 0.042(3) 0.008(2) 0.011(2) 0.048(3)
F1 0.265(6) 0.146(4) 0.076(3) 0.037(2) 0.062(3) 0.179(4)
F2 0.096(3) 0.092(3) 0.0488(19) -0.0216(17) -0.0143(18) 0.053(2)
F3 0.068(2) 0.134(3) 0.099(3) 0.014(3) 0.051(2) 0.038(2)
C26 0.031(2) 0.025(2) 0.042(2) 0.0172(18) 0.0141(18) 0.0088(18)
C25 0.038(5) 0.030(4) 0.042(5) 0.000(4) 0.001(4) 0.006(4)
C25A 0.036(5) 0.068(7) 0.050(6) 0.038(6) 0.004(5) 0.018(5)
C33 0.106(5) 0.079(4) 0.048(3) 0.019(3) 0.016(3) 0.065(4)
Cl1 0.0936(12) 0.0838(11) 0.0634(9) 0.0204(8) 0.0158(8) 0.0342(10)
Cl2 0.0858(11) 0.0831(11) 0.0772(10) 0.0079(8) -0.0033(8) 0.0547(9)

loop_
_atom_type_symbol
_atom_type_description
_atom_type_scat_dispersion_real
_atom_type_scat_dispersion_imag
_atom_type_scat_source
C C 0.0033 0.0016 'International Tables Vol C Tables 4.2.6.8 and 6.1.1.4'
H H 0.0000 0.0000 'International Tables Vol C Tables 4.2.6.8 and 6.1.1.4'
N N 0.0061 0.0033 'International Tables Vol C Tables 4.2.6.8 and 6.1.1.4'
O O 0.0106 0.0060 'International Tables Vol C Tables 4.2.6.8 and 6.1.1.4'
F F 0.0171 0.0103 'International Tables Vol C Tables 4.2.6.8 and 6.1.1.4'
S S 0.1246 0.1234 'International Tables Vol C Tables 4.2.6.8 and 6.1.1.4'
Mo Mo -1.6832 0.6857 'International Tables Vol C Tables 4.2.6.8 and 6.1.1.4'
Cl Cl 0.1484 0.1585 'International Tables Vol C Tables 4.2.6.8 and 6.1.1.4'

loop_
_geom_angle_atom_site_label_1
_geom_angle_atom_site_label_2
_geom_angle_atom_site_label_3
_geom_angle
N3 Mo1 C22A 116.7(4)
N3 Mo1 C22 97.4(3)
N3 Mo1 O1 99.78(14)
C22A Mo1 O1 93.4(3)
C22 Mo1 O1 100.1(2)
N3 Mo1 C1 100.59(14)
C22A Mo1 C1 94.7(3)
C22 Mo1 C1 96.5(2)
O1 Mo1 C1 151.72(13)
N3 Mo1 C51 125.24(16)
C22A Mo1 C51 118.0(3)
C22 Mo1 C51 137.3(3)
O1 Mo1 C51 77.69(13)
C1 Mo1 C51 74.57(14)
C1 N1 C4 121.5(3)
C1 N1 C2 110.8(3)
C4 N1 C2 123.0(3)
C1 N2 C10 128.1(3)
C1 N2 C3 112.2(3)
C10 N2 C3 119.1(3)
C16 N3 Mo1 161.6(3)
N2 C1 N1 108.0(3)
N2 C1 Mo1 131.6(3)
N1 C1 Mo1 119.8(3)
N1 C2 C3 101.5(3)
N1 C2 H2A 111.5
C3 C2 H2A 111.5
N1 C2 H2B 111.5
C3 C2 H2B 111.5
H2A C2 H2B 109.3
N2 C3 C2 101.2(3)
N2 C3 H3A 111.5
C2 C3 H3A 111.5
N2 C3 H3B 111.5
C2 C3 H3B 111.5
H3A C3 H3B 109.4
C5 C4 C9 122.1(4)
C5 C4 N1 117.6(3)
C9 C4 N1 120.2(4)
C6 C5 C4 117.7(4)
C6 C5 C51 121.7(4)
C4 C5 C51 120.3(4)
C7 C6 C5 121.4(4)
C7 C6 H6 119.3
C5 C6 H6 119.3
C8 C7 C6 118.7(4)
C8 C7 C71 121.7(4)
C6 C7 C71 119.6(5)
C7 C8 C9 122.8(4)
C7 C8 H8 118.6
C9 C8 H8 118.6
C8 C9 C4 117.2(4)
C8 C9 C91 120.2(4)
C4 C9 C91 122.6(4)
C15 C10 C11 121.9(4)
C15 C10 N2 119.7(3)
C11 C10 N2 118.2(3)
C12 C11 C10 117.8(4)
C12 C11 C111 120.3(4)
C10 C11 C111 121.9(4)
C13 C12 C11 122.0(4)
C13 C12 H12 119.0
C11 C12 H12 119.0
C12 C13 C14 118.5(4)
C12 C13 C131 120.6(4)
C14 C13 C131 120.9(4)
C13 C14 C15 122.1(4)
C13 C14 H14 119.0
C15 C14 H14 119.0
C10 C15 C14 117.6(4)
C10 C15 C151 121.1(4)
C14 C15 C151 121.2(4)
N3 C16 C17 119.6(4)
N3 C16 C21 119.5(4)
C17 C16 C21 120.9(4)
C18 C17 C16 118.3(4)
C18 C17 C171 121.1(5)
C16 C17 C171 120.6(4)
C19 C18 C17 121.5(5)
C19 C18 H18 119.2
C17 C18 H18 119.2
C18 C19 C20 119.7(5)
C18 C19 H19 120.2
C20 C19 H19 120.2
C19 C20 C21 122.0(5)
C19 C20 H20 119.0
C21 C20 H20 119.0
C20 C21 C16 117.6(4)
C20 C21 C211 120.8(5)
C16 C21 C211 121.6(4)
C5 C51 Mo1 99.1(2)
C5 C51 H51A 111.9
Mo1 C51 H51A 111.9
C5 C51 H51B 111.9
Mo1 C51 H51B 111.9
H51A C51 H51B 109.6
C7 C71 H71A 109.5
C7 C71 H71B 109.5
H71A C71 H71B 109.5
C7 C71 H71C 109.5
H71A C71 H71C 109.5
H71B C71 H71C 109.5
C9 C91 H91A 109.5
C9 C91 H91B 109.5
H91A C91 H91B 109.5
C9 C91 H91C 109.5
H91A C91 H91C 109.5
H91B C91 H91C 109.5
C11 C111 H11A 109.5
C11 C111 H11B 109.5
H11A C111 H11B 109.5
C11 C111 H11C 109.5
H11A C111 H11C 109.5
H11B C111 H11C 109.5
C13 C131 H13A 109.5
C13 C131 H13B 109.5
H13A C131 H13B 109.5
C13 C131 H13C 109.5
H13A C131 H13C 109.5
H13B C131 H13C 109.5
C15 C151 H15A 109.5
C15 C151 H15B 109.5
H15A C151 H15B 109.5
C15 C151 H15C 109.5
H15A C151 H15C 109.5
H15B C151 H15C 109.5
C17 C171 H17A 109.5
C17 C171 H17B 109.5
H17A C171 H17B 109.5
C17 C171 H17C 109.5
H17A C171 H17C 109.5
H17B C171 H17C 109.5
C21 C211 H21A 109.5
C21 C211 H21B 109.5
H21A C211 H21B 109.5
C21 C211 H21C 109.5
H21A C211 H21C 109.5
H21B C211 H21C 109.5
O2 S1 O3 116.0(4)
O2 S1 O1 114.3(3)
O3 S1 O1 114.5(2)
O2 S1 C32 105.6(3)
O3 S1 C32 104.2(3)
O1 S1 C32 99.82(19)
S1 O1 Mo1 135.57(18)
F3 C32 F2 104.5(4)
F3 C32 F1 109.3(4)
F2 C32 F1 106.9(5)
F3 C32 S1 113.6(4)
F2 C32 S1 112.2(3)
F1 C32 S1 110.0(3)
C31A C26 C27A 119.2(8)
C31 C26 C27 118.0(7)
C31 C26 C23 120.4(6)
C27 C26 C23 121.6(6)
C31A C26 C23A 120.5(7)
C27A C26 C23A 120.2(7)
C23 C22 Mo1 143.3(7)
C23 C22 H22 105(5)
Mo1 C22 H22 111(5)
C22 C23 C25 111.1(7)
C22 C23 C26 105.6(6)
C25 C23 C26 114.6(6)
C22 C23 C24 108.4(7)
C25 C23 C24 107.6(7)
C26 C23 C24 109.4(6)
C23 C24 H24A 109.5
C23 C24 H24B 109.5
H24A C24 H24B 109.5
C23 C24 H24C 109.5
H24A C24 H24C 109.5
H24B C24 H24C 109.5
C23 C25 H25A 109.5
C23 C25 H25B 109.5
H25A C25 H25B 109.5
C23 C25 H25C 109.5
H25A C25 H25C 109.5
H25B C25 H25C 109.5
C28 C27 C26 120.6(9)
C28 C27 H27 119.7
C26 C27 H27 119.7
C27 C28 C29 117.6(10)
C27 C28 H28 121.2
C29 C28 H28 121.2
C30 C29 C28 123.7(10)
C30 C29 H29 118.1
C28 C29 H29 118.1
C29 C30 C31 113.6(11)
C29 C30 H30 123.2
C31 C30 H30 123.2
C26 C31 C30 126.0(10)
C26 C31 H31 117.0
C30 C31 H31 117.0
C23A C22A Mo1 147.7(8)
C23A C22A H22A 111(6)
Mo1 C22A H22A 101(6)
C24A C23A C22A 108.7(8)
C24A C23A C26 108.9(7)
C22A C23A C26 108.1(6)
C24A C23A C25A 108.0(8)
C22A C23A C25A 109.3(8)
C26 C23A C25A 113.7(7)
C23A C24A H24D 109.5
C23A C24A H24E 109.5
H24D C24A H24E 109.5
C23A C24A H24F 109.5
H24D C24A H24F 109.5
H24E C24A H24F 109.5
C23A C25A H25D 109.5
C23A C25A H25E 109.5
H25D C25A H25E 109.5
C23A C25A H25F 109.5
H25D C25A H25F 109.5
H25E C25A H25F 109.5
C26 C27A C28A 123.2(11)
C26 C27A H27A 118.4
C28A C27A H27A 118.4
C29A C28A C27A 112.6(13)
C29A C28A H28A 123.7
C27A C28A H28A 123.7
C28A C29A C30A 126.8(13)
C28A C29A H29A 116.6
C30A C29A H29A 116.6
C31A C30A C29A 115.6(12)
C31A C30A H30A 122.2
C29A C30A H30A 122.2
C30A C31A C26 122.4(12)
C30A C31A H31A 118.8
C26 C31A H31A 118.8
Cl1 C33 Cl2 111.3(3)
Cl1 C33 H33A 109.4
Cl2 C33 H33A 109.4
Cl1 C33 H33B 109.4
Cl2 C33 H33B 109.4
H33A C33 H33B 108.0

loop_
_geom_bond_atom_site_label_1
_geom_bond_atom_site_label_2
_geom_bond_distance
Mo1 N3 1.723(3)
Mo1 C22A 1.864(8)
Mo1 C22 1.955(7)
Mo1 O1 2.145(3)
Mo1 C1 2.178(4)
Mo1 C51 2.201(4)
N1 C1 1.355(5)
N1 C4 1.430(5)
N1 C2 1.475(5)
N2 C1 1.322(5)
N2 C10 1.432(5)
N2 C3 1.486(5)
N3 C16 1.394(5)
C2 C3 1.504(6)
C2 H2A 0.9900
C2 H2B 0.9900
C3 H3A 0.9900
C3 H3B 0.9900
C4 C5 1.399(6)
C4 C9 1.401(5)
C5 C6 1.395(6)
C5 C51 1.484(5)
C6 C7 1.392(6)
C6 H6 0.9500
C7 C8 1.376(7)
C7 C71 1.519(6)
C8 C9 1.387(6)
C8 H8 0.9500
C9 C91 1.505(6)
C10 C15 1.384(5)
C10 C11 1.397(5)
C11 C12 1.384(6)
C11 C111 1.514(6)
C12 C13 1.372(6)
C12 H12 0.9500
C13 C14 1.384(6)
C13 C131 1.519(6)
C14 C15 1.387(6)
C14 H14 0.9500
C15 C151 1.500(6)
C16 C17 1.403(6)
C16 C21 1.404(6)
C17 C18 1.383(6)
C17 C171 1.496(7)
C18 C19 1.360(8)
C18 H18 0.9500
C19 C20 1.377(8)
C19 H19 0.9500
C20 C21 1.380(6)
C20 H20 0.9500
C21 C211 1.488(7)
C51 H51A 0.9900
C51 H51B 0.9900
C71 H71A 0.9800
C71 H71B 0.9800
C71 H71C 0.9800
C91 H91A 0.9800
C91 H91B 0.9800
C91 H91C 0.9800
C111 H11A 0.9800
C111 H11B 0.9800
C111 H11C 0.9800
C131 H13A 0.9800
C131 H13B 0.9800
C131 H13C 0.9800
C151 H15A 0.9800
C151 H15B 0.9800
C151 H15C 0.9800
C171 H17A 0.9800
C171 H17B 0.9800
C171 H17C 0.9800
C211 H21A 0.9800
C211 H21B 0.9800
C211 H21C 0.9800
S1 O2 1.379(5)
S1 O3 1.415(4)
S1 O1 1.449(3)
S1 C32 1.805(5)
C32 F3 1.282(6)
C32 F2 1.290(6)
C32 F1 1.314(5)
C26 C31 1.371(10)
C26 C31A 1.374(11)
C26 C27A 1.376(12)
C26 C27 1.385(10)
C26 C23 1.541(9)
C26 C23A 1.547(9)
C22 C23 1.506(11)
C22 H22 0.94(2)
C23 C25 1.534(12)
C23 C24 1.556(11)
C24 H24A 0.9800
C24 H24B 0.9800
C24 H24C 0.9800
C25 H25A 0.9800
C25 H25B 0.9800
C25 H25C 0.9800
C27 C28 1.370(14)
C27 H27 0.9500
C28 C29 1.443(15)
C28 H28 0.9500
C29 C30 1.364(17)
C29 H29 0.9500
C30 C31 1.389(16)
C30 H30 0.9500
C31 H31 0.9500
C22A C23A 1.543(12)
C22A H22A 0.94(2)
C23A C24A 1.531(13)
C23A C25A 1.548(13)
C24A H24D 0.9800
C24A H24E 0.9800
C24A H24F 0.9800
C25A H25D 0.9800
C25A H25E 0.9800
C25A H25F 0.9800
C27A C28A 1.43(2)
C27A H27A 0.9500
C28A C29A 1.35(2)
C28A H28A 0.9500
C29A C30A 1.437(19)
C29A H29A 0.9500
C30A C31A 1.345(17)
C30A H30A 0.9500
C31A H31A 0.9500
C33 Cl1 1.748(6)
C33 Cl2 1.762(6)
C33 H33A 0.9900
C33 H33B 0.9900

loop_
_geom_torsion_atom_site_label_1
_geom_torsion_atom_site_label_2
_geom_torsion_atom_site_label_3
_geom_torsion_atom_site_label_4
_geom_torsion
C22A Mo1 N3 C16 -154.7(9)
C22 Mo1 N3 C16 -157.4(9)
O1 Mo1 N3 C16 -55.8(9)
C1 Mo1 N3 C16 104.5(9)
C51 Mo1 N3 C16 26.0(10)
C10 N2 C1 N1 -175.5(4)
C3 N2 C1 N1 -4.5(5)
C10 N2 C1 Mo1 13.9(6)
C3 N2 C1 Mo1 -175.1(3)
C4 N1 C1 N2 -168.9(3)
C2 N1 C1 N2 -12.5(4)
C4 N1 C1 Mo1 3.0(5)
C2 N1 C1 Mo1 159.4(3)
C1 N1 C2 C3 23.3(5)
C4 N1 C2 C3 179.3(4)
C1 N2 C3 C2 18.5(5)
C10 N2 C3 C2 -169.6(4)
N1 C2 C3 N2 -23.3(4)
C1 N1 C4 C5 37.5(5)
C2 N1 C4 C5 -116.0(4)
C1 N1 C4 C9 -139.9(4)
C2 N1 C4 C9 66.6(5)
C9 C4 C5 C6 4.1(5)
N1 C4 C5 C6 -173.3(3)
C9 C4 C5 C51 179.0(3)
N1 C4 C5 C51 1.6(5)
C4 C5 C6 C7 -3.3(6)
C51 C5 C6 C7 -178.1(4)
C5 C6 C7 C8 1.2(6)
C5 C6 C7 C71 -178.0(4)
C6 C7 C8 C9 0.4(6)
C71 C7 C8 C9 179.5(4)
C7 C8 C9 C4 0.4(6)
C7 C8 C9 C91 178.6(4)
C5 C4 C9 C8 -2.7(6)
N1 C4 C9 C8 174.7(3)
C5 C4 C9 C91 179.1(4)
N1 C4 C9 C91 -3.6(6)
C1 N2 C10 C15 79.3(5)
C3 N2 C10 C15 -91.1(4)
C1 N2 C10 C11 -105.0(4)
C3 N2 C10 C11 84.5(5)
C15 C10 C11 C12 -1.4(6)
N2 C10 C11 C12 -176.9(3)
C15 C10 C11 C111 177.0(4)
N2 C10 C11 C111 1.5(6)
C10 C11 C12 C13 0.1(6)
C111 C11 C12 C13 -178.3(4)
C11 C12 C13 C14 1.2(6)
C11 C12 C13 C131 -178.3(4)
C12 C13 C14 C15 -1.3(6)
C131 C13 C14 C15 178.2(4)
C11 C10 C15 C14 1.3(5)
N2 C10 C15 C14 176.7(3)
C11 C10 C15 C151 -177.6(4)
N2 C10 C15 C151 -2.1(5)
C13 C14 C15 C10 0.1(6)
C13 C14 C15 C151 178.9(4)
Mo1 N3 C16 C17 -11.3(11)
Mo1 N3 C16 C21 167.1(7)
N3 C16 C17 C18 -178.7(4)
C21 C16 C17 C18 3.0(6)
N3 C16 C17 C171 2.8(6)
C21 C16 C17 C171 -175.6(4)
C16 C17 C18 C19 -1.0(7)
C171 C17 C18 C19 177.5(5)
C17 C18 C19 C20 -0.7(8)
C18 C19 C20 C21 0.5(8)
C19 C20 C21 C16 1.4(7)
C19 C20 C21 C211 -178.3(5)
N3 C16 C21 C20 178.5(4)
C17 C16 C21 C20 -3.1(6)
N3 C16 C21 C211 -1.8(6)
C17 C16 C21 C211 176.6(4)
C6 C5 C51 Mo1 107.6(3)
C4 C5 C51 Mo1 -67.1(4)
O2 S1 O1 Mo1 66.9(4)
O3 S1 O1 Mo1 -70.3(4)
C32 S1 O1 Mo1 179.0(3)
O2 S1 C32 F3 58.3(5)
O3 S1 C32 F3 -179.0(4)
O1 S1 C32 F3 -60.5(4)
O2 S1 C32 F2 176.5(5)
O3 S1 C32 F2 -60.8(4)
O1 S1 C32 F2 57.7(4)
O2 S1 C32 F1 -64.6(5)
O3 S1 C32 F1 58.1(5)
O1 S1 C32 F1 176.6(4)
Mo1 C22 C23 C25 -8.0(12)
Mo1 C22 C23 C26 116.8(8)
Mo1 C22 C23 C24 -126.0(8)
C31 C26 C23 C22 -110.0(8)
C27 C26 C23 C22 70.4(8)
C31 C26 C23 C25 12.7(9)
C27 C26 C23 C25 -167.0(7)
C31 C26 C23 C24 133.5(7)
C27 C26 C23 C24 -46.1(9)
C31 C26 C27 C28 3.2(11)
C23 C26 C27 C28 -177.2(7)
C26 C27 C28 C29 -2.4(13)
C27 C28 C29 C30 -3.2(15)
C28 C29 C30 C31 7.2(15)
C27 C26 C31 C30 1.6(13)
C23 C26 C31 C30 -178.0(9)
C29 C30 C31 C26 -6.6(15)
N3 Mo1 C22A C23A -3.9(12)
O1 Mo1 C22A C23A -106.7(11)
C1 Mo1 C22A C23A 100.5(11)
C51 Mo1 C22A C23A 175.5(10)
Mo1 C22A C23A C24A 127.9(11)
Mo1 C22A C23A C26 -114.0(11)
Mo1 C22A C23A C25A 10.2(15)
C31A C26 C23A C24A 60.3(10)
C27A C26 C23A C24A -120.9(9)
C31A C26 C23A C22A -57.7(10)
C27A C26 C23A C22A 121.2(9)
C31A C26 C23A C25A -179.3(7)
C27A C26 C23A C25A -0.4(10)
C31A C26 C27A C28A -1.8(15)
C23A C26 C27A C28A 179.3(10)
C26 C27A C28A C29A 3.8(17)
C27A C28A C29A C30A -6(2)
C28A C29A C30A C31A 5(2)
C29A C30A C31A C26 -2.5(16)
C27A C26 C31A C30A 1.1(14)
C23A C26 C31A C30A 180.0(9)
